data_8101307
loop_
_publ_author_name
'H\"ohn, Peter'
'Kniep, R\"udiger'

_publ_section_title
;
Crystal structure of the high temperature phase of tribarium 
[tetranitridotungstate(VI)], HT-Ba~3~[WN~4~]
;
_journal_issue 3
_journal_name_full 'Zeitschrift f\"ur Kristallographie - New Crystal Structures'
_journal_page_first 329
_journal_page_last 330
_journal_volume 215
_journal_year 2000
_chemical_formula_structural 'Ba3 [W N4]'
_chemical_formula_sum 'Ba3 N4 W'
_chemical_formula_weight 651.91
_chemical_name_common 'Tribarium tetranitridotungstate(VI)'
_space_group_IT_number 159
_symmetry_cell_setting trigonal
_symmetry_space_group_name_Hall 'P 3 -2c'
_symmetry_space_group_name_H-M 'P 3 1 c'
_cell_angle_alpha 90.00
_cell_angle_beta 90.00
_cell_angle_gamma 120.00
_cell_formula_units_Z 18
_cell_length_a 18.473(2)
_cell_length_b 18.473(2)
_cell_length_c 10.427(1)
_cell_measurement_temperature 293(2)
_cell_volume 3081.5(6)
_diffrn_ambient_temperature 293(2)
_exptl_crystal_density_diffrn 6.323
_cod_database_code 8101307

loop_
_symmetry_equiv_pos_as_xyz
'x, y, z'
'-y, x-y, z'
'-x+y, -x, z'
'y, x, z+1/2'
'-x, -x+y, z+1/2'
'x-y, -y, z+1/2'

loop_
_atom_site_label
_atom_site_type_symbol
_atom_site_fract_x
_atom_site_fract_y
_atom_site_fract_z
_atom_site_U_iso_or_equiv
_atom_site_adp_type
_atom_site_occupancy
_atom_site_symmetry_multiplicity
_atom_site_calc_flag
_atom_site_refinement_flags
_atom_site_disorder_assembly
_atom_site_disorder_group
Ba1 Ba 0.0000 0.0000 0.2500 0.0184(11) Uani 1 3 d S . .
Ba2 Ba 0.3333 0.6667 0.3008(7) 0.0183(11) Uani 1 3 d S . .
Ba3 Ba 0.6667 0.3333 0.3326(7) 0.0184(10) Uani 1 3 d S . .
Ba4 Ba 0.32834(17) 0.01921(18) 0.3465(7) 0.0198(6) Uani 1 1 d . . .
Ba5 Ba 0.33293(18) 0.3509(2) 0.2179(8) 0.0292(8) Uani 1 1 d . . .
Ba6 Ba 0.22029(17) 0.08202(17) 0.0662(7) 0.0142(6) Uani 1 1 d . . .
Ba7 Ba 0.22747(16) 0.15284(17) 0.4091(7) 0.0140(6) Uani 1 1 d . . .
Ba8 Ba 0.18736(17) 0.43750(16) 0.1483(7) 0.0145(6) Uani 1 1 d . . .
Ba9 Ba 0.51889(17) 0.12494(17) 0.1422(7) 0.0158(6) Uani 1 1 d . . .
Ba10 Ba 0.52892(17) 0.42959(17) 0.4846(7) 0.0142(6) Uani 1 1 d . . .
Ba11 Ba 0.26436(16) 0.44832(17) 0.4887(8) 0.0156(6) Uani 1 1 d . . .
W1 W 0.10488(11) 0.22560(11) 0.2311(7) 0.0113(4) Uani 1 1 d . . .
W2 W 0.10975(11) 0.54928(11) 0.3206(7) 0.0127(4) Uani 1 1 d . . .
W3 W 0.44001(11) 0.23641(10) 0.3254(7) 0.0121(4) Uani 1 1 d . . .
N1 N 0.010(3) 0.153(3) 0.323(5) 0.029(10) Uiso 1 1 d . . .
N2 N 0.390(2) 0.271(2) 0.452(4) 0.022(9) Uiso 1 1 d . . .
N3 N 0.071(2) 0.270(2) 0.112(4) 0.021(9) Uiso 1 1 d . . .
N4 N 0.358(2) 0.529(2) 0.219(4) 0.013(7) Uiso 1 1 d . . .
N5 N 0.186(2) 0.528(3) 0.400(4) 0.019(8) Uiso 1 1 d . . .
N6 N 0.356(2) 0.163(3) 0.205(4) 0.023(9) Uiso 1 1 d . . .
N7 N 0.425(3) 0.484(3) 0.449(5) 0.031(10) Uiso 1 1 d . . .
N8 N 0.027(3) 0.455(3) 0.213(5) 0.034(11) Uiso 1 1 d . . .
N9 N 0.184(2) 0.308(2) 0.349(4) 0.012(7) Uiso 1 1 d . . .
N10 N 0.484(2) 0.173(2) 0.411(4) 0.015(8) Uiso 1 1 d . . .
N11 N 0.148(4) 0.165(4) 0.152(6) 0.056(17) Uiso 1 1 d . . .
N12 N 0.524(2) 0.326(2) 0.235(4) 0.010(7) Uiso 1 1 d . . .

loop_
_atom_site_aniso_label
_atom_site_aniso_U_11
_atom_site_aniso_U_22
_atom_site_aniso_U_33
_atom_site_aniso_U_23
_atom_site_aniso_U_13
_atom_site_aniso_U_12
Ba1 0.0152(13) 0.0152(13) 0.025(3) 0.000 0.000 0.0076(7)
Ba2 0.0149(14) 0.0149(14) 0.025(3) 0.000 0.000 0.0074(7)
Ba3 0.0170(14) 0.0170(14) 0.021(3) 0.000 0.000 0.0085(7)
Ba4 0.0143(13) 0.0160(13) 0.0278(17) -0.0004(13) 0.0023(13) 0.0067(12)
Ba5 0.0262(17) 0.0233(17) 0.041(2) 0.0031(16) 0.0070(16) 0.0147(15)
Ba6 0.0158(14) 0.0134(12) 0.0141(16) -0.0008(12) 0.0016(12) 0.0077(12)
Ba7 0.0149(14) 0.0155(14) 0.0119(16) -0.0003(12) 0.0006(12) 0.0079(11)
Ba8 0.0151(14) 0.0134(13) 0.0141(14) -0.0014(13) -0.0017(12) 0.0064(11)
Ba9 0.0178(15) 0.0185(14) 0.0111(14) -0.0013(12) 0.0007(12) 0.0092(12)
Ba10 0.0115(13) 0.0158(13) 0.0142(14) 0.0009(12) 0.0012(12) 0.0060(12)
Ba11 0.0151(13) 0.0148(14) 0.0158(15) -0.0014(12) -0.0016(12) 0.0066(12)
W1 0.0114(9) 0.0128(9) 0.0108(11) 0.0003(8) 0.0010(8) 0.0070(8)
W2 0.0099(8) 0.0106(8) 0.0168(10) 0.0014(8) -0.0016(8) 0.0045(7)
W3 0.0116(9) 0.0129(9) 0.0122(10) -0.0004(8) -0.0023(8) 0.0065(8)

loop_
_geom_bond_atom_site_label_1
_geom_bond_atom_site_label_2
_geom_bond_distance
_geom_bond_site_symmetry_2
_geom_bond_publ_flag
Ba1 N1 2.84(4) 3 ?
Ba1 N1 2.84(4) . ?
Ba1 N1 2.84(4) 2 ?
Ba1 N11 3.07(6) . ?
Ba1 N11 3.07(6) 3 ?
Ba1 N11 3.07(6) 2 ?
Ba1 W1 3.6174(19) . ?
Ba1 W1 3.6175(19) 2 ?
Ba1 W1 3.6174(19) 3 ?
Ba1 Ba6 4.045(4) 3 ?
Ba1 Ba6 4.045(4) . ?
Ba1 Ba6 4.045(4) 2 ?
Ba2 N5 2.84(4) 3_565 ?
Ba2 N5 2.84(4) . ?
Ba2 N5 2.84(4) 2_665 ?
Ba2 N4 2.93(4) 3_565 ?
Ba2 N4 2.93(4) 2_665 ?
Ba2 N4 2.93(4) . ?
Ba2 W2 3.5844(18) 3_565 ?
Ba2 W2 3.5844(18) . ?
Ba2 W2 3.5844(18) 2_665 ?
Ba2 Ba8 4.038(4) 3_565 ?
Ba2 Ba8 4.038(4) . ?
Ba2 Ba8 4.038(4) 2_665 ?
Ba3 N12 2.76(4) 2_655 ?
Ba3 N12 2.76(4) 3_665 ?
Ba3 N12 2.76(4) . ?
Ba3 N10 3.29(4) 2_655 ?
Ba3 N10 3.29(4) . ?
Ba3 N10 3.29(4) 3_665 ?
Ba3 W3 3.6395(19) 2_655 ?
Ba3 W3 3.6395(19) 3_665 ?
Ba3 W3 3.6395(19) . ?
Ba3 Ba9 3.963(4) . ?
Ba3 Ba9 3.963(4) 2_655 ?
Ba3 Ba9 3.963(4) 3_665 ?
Ba4 N8 2.75(5) 3 ?
Ba4 N6 2.85(4) . ?
Ba4 N10 2.94(4) . ?
Ba4 N1 3.20(4) 3 ?
Ba4 N3 3.23(4) 3 ?
Ba4 N3 3.28(4) 4 ?
Ba4 W3 3.482(3) . ?
Ba4 W1 3.552(3) 3 ?
Ba4 Ba9 3.724(4) . ?
Ba4 Ba6 3.808(4) 6 ?
Ba4 Ba7 3.820(4) . ?
Ba4 W2 3.855(4) 3 ?
Ba5 N9 2.81(3) . ?
Ba5 N4 3.08(3) . ?
Ba5 N2 3.21(4) 4_554 ?
Ba5 N7 3.24(5) . ?
Ba5 N2 3.29(4) . ?
Ba5 W2 3.528(4) 2_665 ?
Ba5 W1 3.657(3) . ?
Ba5 W3 3.718(4) . ?
Ba5 Ba7 3.745(4) . ?
Ba5 Ba10 3.749(5) 4_554 ?
Ba5 Ba8 3.824(4) . ?
Ba5 Ba11 3.885(5) . ?
Ba6 N6 2.62(4) . ?
Ba6 N11 2.64(6) . ?
Ba6 N3 2.70(4) 3 ?
Ba6 N1 2.85(5) 4_554 ?
Ba6 N9 2.87(4) 4_554 ?
Ba6 N1 3.11(5) 3 ?
Ba6 W1 3.451(3) 3 ?
Ba6 W1 3.514(4) 4_554 ?
Ba6 Ba7 3.787(4) . ?
Ba6 Ba4 3.808(4) 6_554 ?
Ba6 Ba7 3.848(4) 4_554 ?
Ba6 Ba11 3.944(3) 4_554 ?
Ba7 N2 2.72(4) . ?
Ba7 N1 2.75(5) 3 ?
Ba7 N11 2.77(6) 4 ?
Ba7 N3 2.93(4) 4 ?
Ba7 N11 3.12(6) . ?
Ba7 N6 3.13(4) . ?
Ba7 W1 3.469(4) 4 ?
Ba7 W3 3.535(3) . ?
Ba7 W1 3.664(3) . ?
Ba8 N10 2.68(4) 4_554 ?
Ba8 N3 2.77(4) . ?
Ba8 N4 2.83(4) . ?
Ba8 N2 2.95(4) 4_554 ?
Ba8 N5 3.11(4) . ?
Ba8 N9 3.15(4) . ?
Ba8 N8 3.20(4) . ?
Ba8 W3 3.481(4) 4_554 ?
Ba8 W1 3.525(3) . ?
Ba8 W2 3.536(3) . ?
Ba8 Ba11 3.791(4) . ?
Ba9 N8 2.56(5) 3 ?
Ba9 N12 2.66(3) 2_655 ?
Ba9 N5 2.74(4) 4_554 ?
Ba9 N7 2.81(5) 5_654 ?
Ba9 N10 3.09(4) . ?
Ba9 W2 3.435(4) 4_554 ?
Ba9 W3 3.607(3) . ?
Ba9 Ba11 3.775(4) 4_554 ?
Ba9 Ba10 3.784(4) 2_655 ?
Ba9 Ba11 3.927(4) 5_654 ?
Ba10 N7 2.60(4) . ?
Ba10 N10 2.67(4) 3_665 ?
Ba10 N4 2.77(4) 4 ?
Ba10 N2 2.79(4) . ?
Ba10 N8 3.03(5) 6_665 ?
Ba10 N12 3.21(4) . ?
Ba10 W3 3.511(3) . ?
Ba10 W2 3.541(4) 6_665 ?
Ba10 Ba5 3.749(5) 4 ?
Ba10 Ba9 3.784(5) 3_665 ?
Ba10 W2 3.788(3) 2_665 ?
Ba10 Ba8 3.947(4) 6_665 ?
Ba11 N9 2.68(4) . ?
Ba11 N5 2.68(4) . ?
Ba11 N7 2.73(4) . ?
Ba11 N12 2.87(4) 4 ?
Ba11 N6 2.88(4) 4 ?
Ba11 N4 3.25(4) . ?
Ba11 W2 3.476(4) 2_665 ?
Ba11 W3 3.541(4) 4 ?
Ba11 Ba9 3.775(4) 4 ?
Ba11 Ba9 3.927(4) 5_665 ?
W1 N3 1.77(4) . ?
W1 N11 1.86(6) . ?
W1 N1 1.86(5) . ?
W1 N9 1.93(4) . ?
W1 Ba6 3.451(3) 2 ?
W1 Ba7 3.469(4) 4_554 ?
W1 Ba6 3.515(4) 4 ?
W1 Ba4 3.552(3) 2 ?
W2 N7 1.83(5) 3_565 ?
W2 N4 1.84(4) 3_565 ?
W2 N5 1.85(4) . ?
W2 N8 1.99(5) . ?
W2 Ba9 3.435(4) 4 ?
W2 Ba11 3.476(4) 3_565 ?
W2 Ba5 3.528(4) 3_565 ?
W2 Ba10 3.541(4) 6_564 ?
W2 Ba10 3.788(3) 3_565 ?
W2 Ba4 3.855(4) 2 ?
W3 N12 1.87(3) . ?
W3 N2 1.90(4) . ?
W3 N6 1.93(4) . ?
W3 N10 1.95(4) . ?
W3 Ba8 3.481(4) 4 ?
W3 Ba11 3.541(4) 4_554 ?
N1 Ba7 2.75(5) 2 ?
N1 Ba6 2.85(5) 4 ?
N1 Ba6 3.11(5) 2 ?
N1 Ba4 3.20(4) 2 ?
N2 Ba8 2.95(4) 4 ?
N2 Ba5 3.21(4) 4 ?
N3 Ba6 2.70(4) 2 ?
N3 Ba7 2.93(4) 4_554 ?
N3 Ba4 3.23(4) 2 ?
N3 Ba4 3.28(4) 4_554 ?
N4 W2 1.84(4) 2_665 ?
N4 Ba10 2.77(4) 4_554 ?
N5 Ba9 2.74(4) 4 ?
N6 Ba11 2.88(4) 4_554 ?
N7 W2 1.83(5) 2_665 ?
N7 Ba9 2.81(5) 5_665 ?
N8 Ba9 2.56(5) 2 ?
N8 Ba4 2.75(5) 2 ?
N8 Ba10 3.03(5) 6_564 ?
N9 Ba6 2.87(4) 4 ?
N10 Ba10 2.67(4) 2_655 ?
N10 Ba8 2.68(4) 4 ?
N11 Ba7 2.77(6) 4_554 ?
N12 Ba9 2.66(3) 3_665 ?
N12 Ba11 2.87(4) 4_554 ?
